data_4300101
loop_
_publ_author_name
'Susan Lorenzo'
'Caitlin Horn'
'Donald Craig'
'Marcia Scudder'
'Ian Dance'

_publ_section_title
;
Crystal Supramolecular Motifs: Columns of Embracing Ph3PMe+ or
Ph3PCl+ Cations Controlling Formation of [Cu3X82- (X = Cl, Br)
;
_journal_name_full 'Inorganic Chemistry'
_journal_page_first 401
_journal_page_last 405
_journal_paper_doi 10.1021/ic990803r
_journal_volume 39
_journal_year 2000
_chemical_formula_moiety 'C37 H30 Cl P2 1+, H Cl2 1-'
_chemical_formula_sum 'C37 H31 Cl3 P2'
_chemical_formula_weight 644.0
_space_group_IT_number 14
_symmetry_cell_setting monoclinic
_symmetry_space_group_name_Hall '-P 2ybc'
_symmetry_space_group_name_H-M 'P 1 21/c 1'
_atom_type_scat_source 'International Tables for X-ray Crystallography, Vol. IV'
_audit_creation_method 'RAELSPUB and manual entry'
_cell_angle_alpha 90
_cell_angle_beta 120.49(2)
_cell_angle_gamma 90
_cell_formula_units_Z 4
_cell_length_a 13.655(6)
_cell_length_b 17.009(4)
_cell_length_c 16.145(8)
_cell_measurement_reflns_used 10
_cell_measurement_temperature 294
_cell_measurement_theta_max 11
_cell_measurement_theta_min 10
_cell_volume 3231(2)
_diffrn_measurement_device_type 'Nonius CAD-4'
_diffrn_measurement_method \w--2\q
_diffrn_radiation_type 'Mo K\a'
_diffrn_radiation_wavelength 0.71073
_diffrn_reflns_av_R_equivalents 0.015
_diffrn_reflns_limit_h_max 16
_diffrn_reflns_limit_h_min -16
_diffrn_reflns_limit_k_max 20
_diffrn_reflns_limit_k_min 0
_diffrn_reflns_limit_l_max 19
_diffrn_reflns_limit_l_min 0
_diffrn_reflns_number 5890
_diffrn_reflns_theta_max 25
_diffrn_standards_decay_% 31
_diffrn_standards_interval_time 30min
_diffrn_standards_number 1
_exptl_absorpt_coefficient_mu 0.406
_exptl_absorpt_correction_type none
_exptl_crystal_colour colourless
_exptl_crystal_density_diffrn 1.32
_exptl_crystal_density_method 'not measured'
_exptl_crystal_description irregular
_exptl_crystal_F_000 1336.0
_exptl_crystal_size_rad 0.15
_refine_diff_density_max 0.89
_refine_diff_density_min -0.75
_refine_ls_extinction_method none
_refine_ls_goodness_of_fit_ref 2.13
_refine_ls_hydrogen_treatment noref
_refine_ls_number_parameters 168
_refine_ls_number_reflns 3326
_refine_ls_R_factor_gt 0.058
_refine_ls_shift/su_max 0.004
_refine_ls_structure_factor_coef F
_refine_ls_weighting_details 'w = 1/[\s^2^(F) + 0.0016F^2^]'
_refine_ls_weighting_scheme calc
_refine_ls_wR_factor_ref 0.077
_reflns_number_gt 3326
_reflns_number_total 5673
_reflns_threshold_expression I>3\s(I)
_cod_depositor_comments
;
 Changing the _atom_site_occupancy data item value from '?' to '1'
 for all fully occupied atoms.

 Antanas Vaitkus,
 2017-02-14
;
_cod_original_sg_symbol_H-M 'P 21/c'
_cod_database_code 4300101

loop_
_symmetry_equiv_pos_site_id
_symmetry_equiv_pos_as_xyz
1 x,y,z
2 -x,1/2+y,1/2-z
3 -x,-y,-z
4 x,1/2-y,1/2+z

loop_
_atom_site_label
_atom_site_fract_x
_atom_site_fract_y
_atom_site_fract_z
_atom_site_U_iso_or_equiv
_atom_site_adp_type
_atom_site_type_symbol
_atom_site_occupancy
P1 0.57217(10) 0.19166(7) 0.39672(9) 0.0357(3) Uani P 1
P2 0.75572(10) 0.08765(7) 0.39059(9) 0.0353(3) Uani P 1
Cl 0.59293(11) 0.18710(8) 0.22559(10) 0.0543(4) Uani Cl 1
C1 0.4230(2) 0.1629(2) 0.3382(2) 0.038(1) Uani C 1
C2 0.3659(3) 0.1349(2) 0.2441(2) 0.044(1) Uani C 1
C3 0.2521(3) 0.1148(2) 0.2013(2) 0.052(1) Uani C 1
C4 0.1958(3) 0.1225(2) 0.2513(3) 0.058(2) Uani C 1
C5 0.2516(3) 0.1501(2) 0.3442(3) 0.062(2) Uani C 1
C6 0.3654(3) 0.1705(2) 0.3884(2) 0.050(1) Uani C 1
C7 0.5750(3) 0.2978(2) 0.3980(3) 0.044(2) Uani C 1
C8 0.4945(3) 0.3410(2) 0.4075(3) 0.058(1) Uani C 1
C9 0.5035(4) 0.4221(2) 0.4147(3) 0.073(2) Uani C 1
C10 0.5912(4) 0.4599(2) 0.4126(3) 0.076(2) Uani C 1
C11 0.6710(3) 0.4176(2) 0.4033(3) 0.073(2) Uani C 1
C12 0.6636(3) 0.3364(2) 0.3959(3) 0.058(2) Uani C 1
C13 0.6356(3) 0.1571(2) 0.5180(2) 0.036(1) Uani C 1
C14 0.7119(3) 0.2035(2) 0.5951(2) 0.043(1) Uani C 1
C15 0.7635(3) 0.1733(2) 0.6876(2) 0.051(1) Uani C 1
C16 0.7396(3) 0.0981(2) 0.7032(2) 0.052(1) Uani C 1
C17 0.6644(3) 0.0520(2) 0.6274(3) 0.049(1) Uani C 1
C18 0.6118(3) 0.0809(2) 0.5344(2) 0.041(1) Uani C 1
C19 0.8151(3) 0.0901(2) 0.3129(2) 0.039(1) Uani C 1
C20 0.8998(3) 0.1431(2) 0.3262(2) 0.047(1) Uani C 1
C21 0.9324(3) 0.1482(2) 0.2579(3) 0.056(1) Uani C 1
C22 0.8816(3) 0.1013(2) 0.1774(3) 0.059(2) Uani C 1
C23 0.7980(3) 0.0488(2) 0.1638(2) 0.063(2) Uani C 1
C24 0.7641(3) 0.0428(2) 0.2312(3) 0.052(1) Uani C 1
C25 0.7170(3) -0.0145(2) 0.3883(3) 0.039(1) Uani C 1
C26 0.8010(2) -0.0721(2) 0.4222(3) 0.049(1) Uani C 1
C27 0.7713(3) -0.1504(2) 0.4196(3) 0.059(2) Uani C 1
C28 0.6595(3) -0.1710(2) 0.3839(3) 0.054(2) Uani C 1
C29 0.5761(3) -0.1144(2) 0.3503(3) 0.049(1) Uani C 1
C30 0.6040(3) -0.0358(2) 0.3522(3) 0.043(1) Uani C 1
C31 0.8630(3) 0.1121(2) 0.5123(2) 0.041(1) Uani C 1
C32 0.9138(3) 0.1859(2) 0.5288(3) 0.049(1) Uani C 1
C33 0.9995(3) 0.2059(2) 0.6206(3) 0.065(1) Uani C 1
C34 1.0341(3) 0.1532(3) 0.6949(2) 0.074(2) Uani C 1
C35 0.9842(3) 0.0802(2) 0.6791(2) 0.069(2) Uani C 1
C36 0.8984(3) 0.0591(2) 0.5879(3) 0.052(1) Uani C 1
C37 0.6450(4) 0.1547(3) 0.3448(3) 0.038(1) Uani C 1
Cl1 0.2540(2) 0.1478(1) 0.9695(2) 0.1125(8) Uani Cl 1
Cl2 0.0059(3) 0.1494(2) 0.9414(2) 0.192(2) Uani Cl 1
HC2 0.40686 0.12929 0.20771 0.052 Uani H 1
HC3 0.21076 0.09471 0.13373 0.063 Uani H 1
HC4 0.11360 0.10790 0.21986 0.069 Uani H 1
HC5 0.20987 0.15545 0.37997 0.083 Uani H 1
HC6 0.40595 0.19054 0.45599 0.060 Uani H 1
HC8 0.43068 0.31358 0.40904 0.069 Uani H 1
HC9 0.44590 0.45340 0.42152 0.095 Uani H 1
HC10 0.59712 0.51847 0.41784 0.094 Uani H 1
HC11 0.73450 0.44558 0.40178 0.096 Uani H 1
HC12 0.72165 0.30570 0.38914 0.069 Uani H 1
HC14 0.72930 0.25819 0.58380 0.047 Uani H 1
HC15 0.81834 0.20641 0.74312 0.061 Uani H 1
HC16 0.77723 0.07675 0.77011 0.060 Uani H 1
HC17 0.64760 -0.00267 0.63951 0.058 Uani H 1
HC18 0.55715 0.04739 0.47934 0.045 Uani H 1
HC20 0.93672 0.17719 0.38471 0.059 Uani H 1
HC21 0.99309 0.18612 0.26719 0.072 Uani H 1
HC22 0.90559 0.10531 0.12849 0.071 Uani H 1
HC23 0.76155 0.01499 0.10505 0.086 Uani H 1
HC24 0.70328 0.00465 0.22123 0.064 Uani H 1
HC26 0.88226 -0.05715 0.44817 0.058 Uani H 1
HC27 0.83131 -0.19195 0.44381 0.076 Uani H 1
HC28 0.63875 -0.22760 0.38223 0.063 Uani H 1
HC29 0.49510 -0.13001 0.32447 0.057 Uani H 1
HC30 0.54328 0.00531 0.32785 0.049 Uani H 1
HC32 0.88872 0.22422 0.47477 0.051 Uani H 1
HC33 1.03624 0.25875 0.63280 0.078 Uani H 1
HC34 1.09591 0.16801 0.76096 0.093 Uani H 1
HC35 1.00994 0.04234 0.73365 0.086 Uani H 1
HC36 0.86220 0.00602 0.57645 0.056 Uani H 1
H1Cl 0.11596 0.14875 0.95383 0.192 Uani H 1

loop_
_atom_site_aniso_label
_atom_site_aniso_U_11
_atom_site_aniso_U_22
_atom_site_aniso_U_33
_atom_site_aniso_U_12
_atom_site_aniso_U_13
_atom_site_aniso_U_23
_atom_site_aniso_type_symbol
P1 0.0372(7) 0.0311(7) 0.0367(8) 0.0029(6) 0.0172(6) 0.0027(6) P
P2 0.0330(7) 0.0325(7) 0.0389(8) 0.0013(6) 0.0171(6) 0.0028(6) P
Cl 0.0562(9) 0.0662(9) 0.0452(8) 0.0173(7) 0.0291(7) 0.0204(7) Cl
C1 0.036(1) 0.034(2) 0.041(2) 0.011(1) 0.017(1) 0.006(2) C
C2 0.041(1) 0.043(2) 0.040(2) 0.006(1) 0.014(1) 0.004(2) C
C3 0.042(1) 0.051(2) 0.048(2) 0.003(1) 0.012(1) 0.007(2) C
C4 0.038(1) 0.060(3) 0.065(3) 0.005(1) 0.018(1) 0.007(2) C
C5 0.042(1) 0.075(3) 0.071(3) 0.002(1) 0.030(2) -0.004(2) C
C6 0.041(1) 0.058(2) 0.055(2) 0.005(1) 0.026(1) -0.003(2) C
C7 0.056(2) 0.034(1) 0.035(3) 0.006(1) 0.017(2) 0.005(1) C
C8 0.067(2) 0.040(1) 0.054(2) 0.016(1) 0.023(2) 0.001(1) C
C9 0.096(3) 0.040(1) 0.061(3) 0.021(2) 0.024(3) 0.001(2) C
C10 0.120(4) 0.034(1) 0.050(3) 0.004(1) 0.026(3) 0.004(1) C
C11 0.113(3) 0.042(1) 0.061(3) -0.016(2) 0.040(3) 0.000(2) C
C12 0.078(2) 0.042(1) 0.053(2) -0.008(1) 0.034(2) 0.001(1) C
C13 0.037(2) 0.035(2) 0.038(1) -0.001(1) 0.019(1) -0.001(1) C
C14 0.044(2) 0.042(2) 0.038(1) -0.001(1) 0.017(1) -0.004(1) C
C15 0.052(2) 0.055(2) 0.038(1) 0.003(2) 0.018(1) -0.001(1) C
C16 0.052(2) 0.060(2) 0.042(1) 0.007(2) 0.023(1) 0.008(1) C
C17 0.048(2) 0.051(2) 0.048(2) 0.003(1) 0.025(1) 0.011(1) C
C18 0.041(2) 0.039(2) 0.044(1) -0.001(1) 0.022(1) 0.004(1) C
C19 0.034(2) 0.038(2) 0.040(2) 0.005(2) 0.016(2) 0.005(2) C
C20 0.045(2) 0.044(2) 0.058(2) 0.000(1) 0.029(2) 0.004(1) C
C21 0.056(2) 0.054(3) 0.069(3) 0.009(1) 0.041(2) 0.015(2) C
C22 0.055(3) 0.075(3) 0.054(2) 0.019(2) 0.033(2) 0.018(2) C
C23 0.055(3) 0.089(3) 0.047(2) 0.004(2) 0.027(2) -0.005(2) C
C24 0.045(2) 0.064(2) 0.045(2) -0.002(1) 0.022(2) -0.008(2) C
C25 0.040(2) 0.036(1) 0.043(3) 0.001(1) 0.021(2) 0.000(1) C
C26 0.048(1) 0.037(1) 0.066(3) 0.006(1) 0.031(2) 0.005(1) C
C27 0.064(2) 0.036(1) 0.083(3) 0.005(1) 0.043(3) 0.005(1) C
C28 0.069(2) 0.038(1) 0.066(3) -0.005(1) 0.042(2) -0.004(1) C
C29 0.055(2) 0.043(1) 0.053(3) -0.010(1) 0.030(2) -0.006(2) C
C30 0.042(2) 0.041(1) 0.047(2) -0.004(1) 0.022(2) -0.002(1) C
C31 0.039(2) 0.043(2) 0.042(2) 0.009(2) 0.020(1) 0.003(1) C
C32 0.043(2) 0.049(2) 0.056(2) 0.001(2) 0.025(1) -0.009(1) C
C33 0.046(2) 0.078(2) 0.065(2) -0.003(2) 0.024(2) -0.025(2) C
C34 0.050(2) 0.105(3) 0.051(2) 0.011(2) 0.014(1) -0.018(2) C
C35 0.059(2) 0.094(3) 0.042(2) 0.024(2) 0.016(1) 0.005(1) C
C36 0.052(2) 0.060(2) 0.041(2) 0.018(2) 0.020(1) 0.010(1) C
C37 0.042(3) 0.037(3) 0.031(3) 0.007(2) 0.016(2) 0.009(2) C
Cl1 0.168(2) 0.081(1) 0.084(2) -0.008(1) 0.061(2) -0.010(1) Cl
Cl2 0.155(3) 0.229(4) 0.107(2) 0.080(2) 0.004(2) -0.033(2) Cl

loop_
_geom_angle_atom_site_label_1
_geom_angle_atom_site_label_2
_geom_angle_atom_site_label_3
_geom_angle
_geom_angle_site_symmetry_1
_geom_angle_site_symmetry_2
_geom_angle_site_symmetry_3
_geom_angle_publ_flag
C1 P1 C7 106.6(2) 1_555 1_555 1_555 no
C1 P1 C13 105.8(2) 1_555 1_555 1_555 no
C1 P1 C37 114.9(2) 1_555 1_555 1_555 no
C7 P1 C13 108.6(2) 1_555 1_555 1_555 no
C7 P1 C37 111.0(2) 1_555 1_555 1_555 no
C13 P1 C37 109.6(2) 1_555 1_555 1_555 no
C19 P2 C25 103.7(2) 1_555 1_555 1_555 no
C19 P2 C31 110.4(2) 1_555 1_555 1_555 no
C19 P2 C37 106.9(2) 1_555 1_555 1_555 no
C25 P2 C31 108.1(2) 1_555 1_555 1_555 no
C25 P2 C37 116.1(2) 1_555 1_555 1_555 no
C31 P2 C37 111.3(2) 1_555 1_555 1_555 no
P1 C1 C2 121.1(2) 1_555 1_555 1_555 no
P1 C1 C6 119.0(2) 1_555 1_555 1_555 no
C2 C1 C6 119.9(2) 1_555 1_555 1_555 no
C1 C2 C3 119.6(2) 1_555 1_555 1_555 no
C2 C3 C4 120.2(2) 1_555 1_555 1_555 no
C3 C4 C5 120.5(2) 1_555 1_555 1_555 no
C4 C5 C6 120.2(2) 1_555 1_555 1_555 no
C1 C6 C5 119.6(2) 1_555 1_555 1_555 no
P1 C7 C8 121.0(2) 1_555 1_555 1_555 no
P1 C7 C12 119.0(2) 1_555 1_555 1_555 no
P1 C13 C14 121.2(2) 1_555 1_555 1_555 no
P1 C13 C18 118.8(2) 1_555 1_555 1_555 no
P2 C19 C20 122.5(2) 1_555 1_555 1_555 no
P2 C19 C24 117.3(2) 1_555 1_555 1_555 no
P2 C25 C26 119.6(2) 1_555 1_555 1_555 no
P2 C25 C30 120.6(2) 1_555 1_555 1_555 no
P2 C31 C32 117.8(2) 1_555 1_555 1_555 no
P2 C31 C36 122.3(2) 1_555 1_555 1_555 no
P1 C37 P2 129.1(3) 1_555 1_555 1_555 no
P1 C37 Cl 114.0(3) 1_555 1_555 1_555 no
P2 C37 Cl 116.8(3) 1_555 1_555 1_555 no

loop_
_geom_bond_atom_site_label_1
_geom_bond_atom_site_label_2
_geom_bond_distance
_geom_bond_site_symmetry_1
_geom_bond_site_symmetry_2
_geom_bond_publ_flag
P1 C1 1.824(3) 1_555 1_555 no
P1 C7 1.806(3) 1_555 1_555 no
P1 C13 1.792(3) 1_555 1_555 no
P1 C37 1.712(5) 1_555 1_555 no
P2 C19 1.808(3) 1_555 1_555 no
P2 C25 1.811(3) 1_555 1_555 no
P2 C31 1.805(3) 1_555 1_555 no
P2 C37 1.732(5) 1_555 1_555 no
Cl C37 1.768(5) 1_555 1_555 no
C1 C2 1.393(2) 1_555 1_555 no
C1 C6 1.393(2) 1_555 1_555 no
C2 C3 1.386(2) 1_555 1_555 no
C3 C4 1.375(2) 1_555 1_555 no
C4 C5 1.375(2) 1_555 1_555 no
C5 C6 1.386(2) 1_555 1_555 no
